data_7039940
loop_
_publ_author_name
'Thirumoorthi, Ramalingam'
'Chivers, Tristram'
'H\"aggman, Susanna'
'Mansikkam\"aki, Akseli'
'Morgan, Ian S.'
'Tuononen, Heikki M.'
'Lahtinen, Manu'
'Konu, Jari'

_publ_section_title
;
 Synthesis of a labile sulfur-centred ligand, [S(H)C(PPh2S)2](-):
 structural diversity in lithium(i), zinc(ii) and nickel(ii) complexes.
;
_journal_issue 32
_journal_name_full 'Dalton transactions (Cambridge, England : 2003)'
_journal_page_first 12691
_journal_page_last 12701
_journal_paper_doi 10.1039/c6dt02565j
_journal_volume 45
_journal_year 2016
_chemical_formula_moiety 'C50 H42 P4 S6 Zn'
_chemical_formula_sum 'C50 H42 P4 S6 Zn'
_chemical_formula_weight 1024.44
_chemical_name_systematic
;
 ?
;
_chemical_properties_physical ', Air-sensitive,Moisture-sensitive,Hygroscopic'
_space_group_crystal_system monoclinic
_space_group_IT_number 14
_space_group_name_Hall '-P 2ybc'
_space_group_name_H-M_alt 'P 1 21/c 1'
_symmetry_space_group_name_Hall '-P 2ybc'
_symmetry_space_group_name_H-M 'P 1 21/c 1'
_atom_sites_solution_hydrogens geom
_audit_creation_date 2016-05-12
_audit_creation_method
;
Olex2 1.2
(compiled 2015.09.30 svn.r3233 for OlexSys, GUI svn.r5103)
;
_audit_update_record
;
2016-06-27 deposited with the CCDC.
2016-07-19 downloaded from the CCDC.
;
_cell_angle_alpha 90
_cell_angle_beta 93.7455(16)
_cell_angle_gamma 90
_cell_formula_units_Z 2
_cell_length_a 10.72456(17)
_cell_length_b 18.3260(3)
_cell_length_c 11.6699(2)
_cell_measurement_reflns_used 4394
_cell_measurement_temperature 120.01(10)
_cell_measurement_theta_max 76.3830
_cell_measurement_theta_min 4.4630
_cell_volume 2288.68(7)
_computing_cell_refinement 'CrysAlisPro 1.171.38.41 (Rigaku OD, 2015)'
_computing_data_collection 'CrysAlisPro 1.171.38.41 (Rigaku OD, 2015)'
_computing_data_reduction 'CrysAlisPro 1.171.38.41 (Rigaku OD, 2015)'
_computing_molecular_graphics 'Olex2 (Dolomanov et al., 2009)'
_computing_publication_material 'Olex2 (Dolomanov et al., 2009)'
_computing_structure_refinement 'ShelXL (Sheldrick, 2015)'
_computing_structure_solution 'SIR2008 (Burla et al., 2007)'
_diffrn_ambient_environment N~2~
_diffrn_ambient_temperature 120.01(10)
_diffrn_detector 'CCD plate'
_diffrn_detector_area_resol_mean 5.1977
_diffrn_detector_type Atlas
_diffrn_measured_fraction_theta_full 0.996
_diffrn_measured_fraction_theta_max 0.958
_diffrn_measurement_details
;
List of Runs (angles in degrees, time in seconds):

  1  \w    -70.00 -35.00   1.00    1.50    --  -41.65  77.00 -30.00   35
  2  \w    -91.00 -17.00   1.00    1.50    --  -41.65 -57.00  60.00   74
  3  \w   -113.00 -16.00   1.00    1.50    --  -41.65 -57.00 -30.00   97
  4  \w     50.00  86.00   1.00    6.00    --  112.00 -94.00-180.00   36
  5  \w     42.00 108.00   1.00    6.00    --  112.00 -94.00 -60.00   66
  6  \w     84.00 174.00   1.00    6.00    --  112.00  30.00 120.00   90
  7  \w     44.00 130.00   1.00    6.00    --  112.00 -30.00 150.00   86
  8  \w     86.00 178.00   1.00    6.00    --  112.00  30.00-150.00   92
;
_diffrn_measurement_device 'four-circle diffractometer'
_diffrn_measurement_device_type 'SuperNova, Dual, Cu at zero, Atlas'
_diffrn_measurement_method '\w scans'
_diffrn_orient_matrix_type 'CrysAlisPro convention (1999,Acta A55,543-557)'
_diffrn_orient_matrix_UB_11 0.0898172000
_diffrn_orient_matrix_UB_12 -0.0005087000
_diffrn_orient_matrix_UB_13 0.1085080000
_diffrn_orient_matrix_UB_21 0.1040878000
_diffrn_orient_matrix_UB_22 -0.0317260000
_diffrn_orient_matrix_UB_23 -0.0701700000
_diffrn_orient_matrix_UB_31 0.0429603000
_diffrn_orient_matrix_UB_32 0.0778391000
_diffrn_orient_matrix_UB_33 -0.0280311000
_diffrn_radiation_monochromator mirror
_diffrn_radiation_probe x-ray
_diffrn_radiation_type CuK\a
_diffrn_radiation_wavelength 1.54184
_diffrn_reflns_av_R_equivalents 0.0309
_diffrn_reflns_av_unetI/netI 0.0465
_diffrn_reflns_Laue_measured_fraction_full 0.996
_diffrn_reflns_Laue_measured_fraction_max 0.958
_diffrn_reflns_limit_h_max 13
_diffrn_reflns_limit_h_min -13
_diffrn_reflns_limit_k_max 22
_diffrn_reflns_limit_k_min -13
_diffrn_reflns_limit_l_max 14
_diffrn_reflns_limit_l_min -13
_diffrn_reflns_number 7806
_diffrn_reflns_point_group_measured_fraction_full 0.996
_diffrn_reflns_point_group_measured_fraction_max 0.958
_diffrn_reflns_theta_full 67.684
_diffrn_reflns_theta_max 76.952
_diffrn_reflns_theta_min 4.131
_diffrn_source 'micro-focus sealed X-ray tube'
_diffrn_source_type 'SuperNova (Cu) X-ray Source'
_exptl_absorpt_coefficient_mu 4.907
_exptl_absorpt_correction_T_max 0.867
_exptl_absorpt_correction_T_min 0.409
_exptl_absorpt_correction_type analytical
_exptl_absorpt_process_details
;
CrysAlisPro 1.171.38.41 (Rigaku Oxford Diffraction, 2015)
Analytical numeric absorption correction using a multifaceted crystal
            model based on expressions derived by R.C. Clark & J.S. Reid.
(Clark, R. C. & Reid, J. S. (1995). Acta Cryst. A51, 887-897)
Empirical absorption correction using spherical harmonics,
 implemented in SCALE3 ABSPACK scaling algorithm.
;
_exptl_crystal_colour colourless
_exptl_crystal_colour_primary colourless
_exptl_crystal_density_diffrn 1.487
_exptl_crystal_description plate
_exptl_crystal_F_000 1056
_exptl_crystal_recrystallization_method 'Re-crystallisation from solvent'
_exptl_crystal_size_max 0.308
_exptl_crystal_size_mid 0.079
_exptl_crystal_size_min 0.03
_refine_diff_density_max 2.037
_refine_diff_density_min -2.700
_refine_diff_density_rms 0.099
_refine_ls_extinction_method none
_refine_ls_goodness_of_fit_ref 1.049
_refine_ls_hydrogen_treatment constr
_refine_ls_matrix_type full
_refine_ls_number_parameters 277
_refine_ls_number_reflns 4641
_refine_ls_number_restraints 0
_refine_ls_restrained_S_all 1.049
_refine_ls_R_factor_all 0.0654
_refine_ls_R_factor_gt 0.0571
_refine_ls_shift/su_max 0.001
_refine_ls_shift/su_mean 0.000
_refine_ls_structure_factor_coef Fsqd
_refine_ls_weighting_details 'w=1/[\s^2^(Fo^2^)+(0.0366P)^2^+8.1524P] where P=(Fo^2^+2Fc^2^)/3'
_refine_ls_weighting_scheme calc
_refine_ls_wR_factor_gt 0.1304
_refine_ls_wR_factor_ref 0.1369
_reflns_Friedel_coverage 0.000
_reflns_number_gt 4025
_reflns_number_total 4641
_reflns_threshold_expression 'I > 2\s(I)'
_cod_data_source_file c6dt02565j2.cif
_cod_data_source_block jk1605_a
_cod_depositor_comments 'Adding full bibliography for 7039937--7039940.cif.'
_cod_original_cell_volume 2288.69(7)
_cod_database_code 7039940
_chemical_oxdiff_formula 'C50 H42 P4 S6 Zn1'
_chemical_oxdiff_usercomment 'colorless plate'
_shelx_space_group_comment
;
The symmetry employed for this shelxl refinement is uniquely defined
by the following loop, which should always be used as a source of
symmetry information in preference to the above space-group names.
They are only intended as comments.
;
_reflns_odcompleteness_completeness 99.53
_reflns_odcompleteness_iscentric 1
_reflns_odcompleteness_theta 66.97
_olex2_refinement_description
;
1. Fixed Uiso
 At 1.2 times of:
  All C(H) groups
2.a Ternary CH refined with riding coordinates:
 C25(H25)
2.b Aromatic/amide H refined with riding coordinates:
 C2(H2), C3(H3), C4(H4), C5(H5), C6(H6), C8(H8), C9(H9), C10(H10), C11(H11),
 C12(H12), C14(H14), C15(H15), C16(H16), C17(H17), C18(H18), C20(H20), C21(H21),
  C22(H22), C23(H23), C24(H24)
;
_shelx_shelxl_version_number 2014/7
_ins_header
;
TITL jk1605_a in P2(1)/c 
REM P2(1)/c (#14 in standard setting)
CELL 1.54184  10.724557  18.326010  11.669916  90.0000  93.7455  90.0000
ZERR    2.00   0.000173   0.000346   0.000206   0.0000   0.0016   0.0000
LATT  1
SYMM -x, y+1/2,-z+1/2 
SFAC C H P S Zn
UNIT 100.00 84.00 8.00 12.00 2.00
TREF
HKLF 4
END
;
_olex2_submission_special_instructions 'No special instructions were received'
_oxdiff_exptl_absorpt_empirical_details
;
Empirical correction (ABSPACK) includes:
- Absorption correction using spherical harmonics
- Frame scaling
;
_oxdiff_exptl_absorpt_empirical_full_max 1.382
_oxdiff_exptl_absorpt_empirical_full_min 0.665
_solvent_exptl_crystal_recrystallization_method 'CH2Cl2, Et2O'

loop_
_space_group_symop_operation_xyz
'x, y, z'
'-x, y+1/2, -z+1/2'
'-x, -y, -z'
'x, -y-1/2, z-1/2'

loop_
_atom_site_label
_atom_site_type_symbol
_atom_site_fract_x
_atom_site_fract_y
_atom_site_fract_z
_atom_site_U_iso_or_equiv
_atom_site_adp_type
_atom_site_occupancy
_atom_site_site_symmetry_order
_atom_site_calc_flag
_atom_site_refinement_flags_posn
_atom_site_refinement_flags_adp
_atom_site_refinement_flags_occupancy
Zn1 Zn 0.5000 1.0000 0.0000 0.0733(5) Uani 1 2 d S T P
S1 S 0.32169(11) 1.09421(6) 0.08900(8) 0.0364(3) Uani 1 1 d . . .
S2 S 0.29152(9) 0.94554(5) -0.14376(8) 0.0294(2) Uani 1 1 d . . .
S3 S 0.52688(8) 1.07550(6) -0.15107(7) 0.0308(2) Uani 1 1 d . . .
P1 P 0.33712(8) 1.16195(5) -0.03976(7) 0.0224(2) Uani 1 1 d . . .
P2 P 0.25993(8) 1.03942(5) -0.22190(7) 0.02006(19) Uani 1 1 d . . .
C1 C 0.4700(3) 1.2230(2) -0.0162(3) 0.0234(7) Uani 1 1 d . . .
C2 C 0.5309(4) 1.2248(2) 0.0915(3) 0.0307(8) Uani 1 1 d . . .
H2 H 0.5057 1.1940 0.1490 0.037 Uiso 1 1 calc R . .
C3 C 0.6301(4) 1.2725(3) 0.1140(4) 0.0433(11) Uani 1 1 d . . .
H3 H 0.6697 1.2745 0.1873 0.052 Uiso 1 1 calc R . .
C4 C 0.6700(4) 1.3168(2) 0.0288(4) 0.0375(10) Uani 1 1 d . . .
H4 H 0.7360 1.3490 0.0447 0.045 Uiso 1 1 calc R . .
C5 C 0.6129(4) 1.3136(2) -0.0797(5) 0.0409(10) Uani 1 1 d . . .
H5 H 0.6410 1.3430 -0.1377 0.049 Uiso 1 1 calc R . .
C6 C 0.5126(4) 1.2663(3) -0.1031(4) 0.0385(10) Uani 1 1 d . . .
H6 H 0.4742 1.2638 -0.1768 0.046 Uiso 1 1 calc R . .
C7 C 0.2009(4) 1.2208(2) -0.0638(4) 0.0330(9) Uani 1 1 d . . .
C8 C 0.2003(4) 1.2789(2) -0.1411(5) 0.0464(12) Uani 1 1 d . . .
H8 H 0.2706 1.2884 -0.1813 0.056 Uiso 1 1 calc R . .
C9 C 0.0951(4) 1.3227(3) -0.1582(7) 0.0625(18) Uani 1 1 d . . .
H9 H 0.0952 1.3615 -0.2096 0.075 Uiso 1 1 calc R . .
C10 C -0.0093(5) 1.3088(3) -0.0995(7) 0.070(2) Uani 1 1 d . . .
H10 H -0.0793 1.3385 -0.1108 0.084 Uiso 1 1 calc R . .
C11 C -0.0105(4) 1.2506(4) -0.0235(5) 0.0599(18) Uani 1 1 d . . .
H11 H -0.0823 1.2407 0.0143 0.072 Uiso 1 1 calc R . .
C12 C 0.0954(4) 1.2068(3) -0.0036(4) 0.0446(12) Uani 1 1 d . . .
H12 H 0.0954 1.1687 0.0492 0.054 Uiso 1 1 calc R . .
C13 C 0.1010(3) 1.07169(18) -0.2104(3) 0.0177(6) Uani 1 1 d . . .
C14 C 0.0599(3) 1.13364(18) -0.2715(3) 0.0200(6) Uani 1 1 d . . .
H14 H 0.1128 1.1576 -0.3192 0.024 Uiso 1 1 calc R . .
C15 C -0.0606(3) 1.1591(2) -0.2603(3) 0.0223(7) Uani 1 1 d . . .
H15 H -0.0881 1.2007 -0.2999 0.027 Uiso 1 1 calc R . .
C16 C -0.1403(3) 1.1230(2) -0.1908(3) 0.0247(7) Uani 1 1 d . . .
H16 H -0.2207 1.1407 -0.1834 0.030 Uiso 1 1 calc R . .
C17 C -0.1005(3) 1.0608(2) -0.1322(3) 0.0243(7) Uani 1 1 d . . .
H17 H -0.1547 1.0362 -0.0866 0.029 Uiso 1 1 calc R . .
C18 C 0.0209(3) 1.03476(19) -0.1413(3) 0.0221(7) Uani 1 1 d . . .
H18 H 0.0480 0.9931 -0.1015 0.027 Uiso 1 1 calc R . .
C19 C 0.2721(3) 1.03460(19) -0.3763(3) 0.0198(6) Uani 1 1 d . . .
C20 C 0.1747(3) 0.9997(2) -0.4393(3) 0.0243(7) Uani 1 1 d . . .
H20 H 0.1071 0.9818 -0.4019 0.029 Uiso 1 1 calc R . .
C21 C 0.1778(3) 0.9913(2) -0.5569(3) 0.0263(7) Uani 1 1 d . . .
H21 H 0.1122 0.9683 -0.5985 0.032 Uiso 1 1 calc R . .
C22 C 0.2793(4) 1.0175(2) -0.6127(3) 0.0260(7) Uani 1 1 d . . .
H22 H 0.2819 1.0117 -0.6916 0.031 Uiso 1 1 calc R . .
C23 C 0.3757(4) 1.0520(2) -0.5515(3) 0.0269(7) Uani 1 1 d . . .
H23 H 0.4434 1.0694 -0.5893 0.032 Uiso 1 1 calc R . .
C24 C 0.3730(3) 1.0613(2) -0.4331(3) 0.0251(7) Uani 1 1 d . . .
H24 H 0.4382 1.0851 -0.3922 0.030 Uiso 1 1 calc R . .
C25 C 0.3702(3) 1.1128(2) -0.1729(3) 0.0236(7) Uani 1 1 d . . .
H25 H 0.3714 1.1490 -0.2347 0.028 Uiso 1 1 calc R . .

loop_
_atom_site_aniso_label
_atom_site_aniso_U_11
_atom_site_aniso_U_22
_atom_site_aniso_U_33
_atom_site_aniso_U_23
_atom_site_aniso_U_13
_atom_site_aniso_U_12
Zn1 0.0313(5) 0.0489(6) 0.1437(12) 0.0640(7) 0.0358(6) 0.0172(4)
S1 0.0562(6) 0.0293(5) 0.0257(5) -0.0047(4) 0.0192(4) -0.0157(4)
S2 0.0374(5) 0.0267(4) 0.0243(4) 0.0032(3) 0.0021(4) 0.0105(4)
S3 0.0170(4) 0.0552(6) 0.0201(4) -0.0047(4) 0.0014(3) 0.0043(4)
P1 0.0223(4) 0.0273(5) 0.0177(4) -0.0041(3) 0.0035(3) -0.0076(3)
P2 0.0193(4) 0.0245(4) 0.0162(4) -0.0026(3) 0.0004(3) 0.0024(3)
C1 0.0205(16) 0.0246(17) 0.0250(17) -0.0026(14) 0.0002(13) -0.0051(13)
C2 0.0327(19) 0.032(2) 0.0267(18) -0.0031(15) -0.0015(15) -0.0059(16)
C3 0.035(2) 0.055(3) 0.038(2) -0.014(2) -0.0077(18) -0.012(2)
C4 0.0238(18) 0.029(2) 0.060(3) -0.0144(19) 0.0027(18) -0.0091(16)
C5 0.0258(19) 0.034(2) 0.064(3) 0.011(2) 0.0068(19) -0.0047(17)
C6 0.0283(19) 0.050(3) 0.036(2) 0.016(2) -0.0055(16) -0.0113(18)
C7 0.0229(17) 0.036(2) 0.040(2) -0.0219(18) 0.0032(15) -0.0053(15)
C8 0.027(2) 0.025(2) 0.087(4) -0.010(2) 0.006(2) -0.0037(17)
C9 0.033(2) 0.025(2) 0.128(6) -0.019(3) -0.006(3) -0.0008(18)
C10 0.029(2) 0.052(3) 0.126(6) -0.059(4) -0.005(3) 0.008(2)
C11 0.024(2) 0.094(5) 0.062(3) -0.057(3) 0.007(2) -0.003(2)
C12 0.0252(19) 0.074(3) 0.036(2) -0.034(2) 0.0074(16) -0.009(2)
C13 0.0156(14) 0.0203(16) 0.0169(14) -0.0011(12) -0.0013(11) 0.0005(12)
C14 0.0199(15) 0.0205(16) 0.0199(15) -0.0009(13) 0.0038(12) -0.0027(13)
C15 0.0221(16) 0.0238(17) 0.0206(16) -0.0004(13) -0.0010(13) 0.0018(13)
C16 0.0186(15) 0.0330(19) 0.0224(16) -0.0034(14) 0.0012(13) 0.0008(14)
C17 0.0233(16) 0.0300(18) 0.0200(16) 0.0013(14) 0.0042(13) -0.0043(14)
C18 0.0269(17) 0.0229(17) 0.0164(15) 0.0007(13) 0.0008(13) -0.0015(14)
C19 0.0233(16) 0.0206(16) 0.0153(14) -0.0038(12) 0.0008(12) 0.0036(13)
C20 0.0233(17) 0.0251(18) 0.0248(17) -0.0058(14) 0.0047(13) -0.0012(14)
C21 0.0290(18) 0.0265(18) 0.0229(17) -0.0082(14) -0.0024(14) 0.0002(14)
C22 0.0349(19) 0.0240(18) 0.0192(16) -0.0029(13) 0.0024(14) 0.0051(15)
C23 0.0302(18) 0.0294(19) 0.0218(17) -0.0005(14) 0.0064(14) 0.0007(15)
C24 0.0232(16) 0.0286(18) 0.0235(17) -0.0035(14) 0.0010(13) -0.0024(14)
C25 0.0169(15) 0.035(2) 0.0187(16) -0.0039(14) 0.0018(12) -0.0018(14)

loop_
_atom_type_symbol
_atom_type_description
_atom_type_scat_dispersion_real
_atom_type_scat_dispersion_imag
_atom_type_scat_source
C C 0.0181 0.0091 'International Tables Vol C Tables 4.2.6.8 and 6.1.1.4'
H H 0.0000 0.0000 'International Tables Vol C Tables 4.2.6.8 and 6.1.1.4'
P P 0.2955 0.4335 'International Tables Vol C Tables 4.2.6.8 and 6.1.1.4'
S S 0.3331 0.5567 'International Tables Vol C Tables 4.2.6.8 and 6.1.1.4'
Zn Zn -1.5491 0.6778 'International Tables Vol C Tables 4.2.6.8 and 6.1.1.4'

loop_
_exptl_crystal_face_index_h
_exptl_crystal_face_index_k
_exptl_crystal_face_index_l
_exptl_crystal_face_perp_dist
-5 1 -4 0.0158
5 -1 4 0.0138
0 1 0 0.0381
0 -1 0 0.0411
-4 -1 5 0.1459
4 1 -5 0.1499

loop_
_geom_angle_atom_site_label_1
_geom_angle_atom_site_label_2
_geom_angle_atom_site_label_3
_geom_angle
_geom_angle_site_symmetry_1
_geom_angle_site_symmetry_3
S1 Zn1 S1 180.0 3_675 .
S1 Zn1 S2 84.70(3) . .
S1 Zn1 S2 95.30(3) 3_675 .
S3 Zn1 S1 92.08(3) 3_675 3_675
S3 Zn1 S1 87.92(3) 3_675 .
S3 Zn1 S1 87.92(3) . 3_675
S3 Zn1 S1 92.08(3) . .
S3 Zn1 S2 83.82(3) . .
S3 Zn1 S2 96.18(3) 3_675 .
S3 Zn1 S3 180.0 3_675 .
P1 S1 Zn1 90.69(4) . .
P2 S2 Zn1 94.05(4) . .
C25 S3 Zn1 100.05(12) . .
C1 P1 S1 112.17(13) . .
C1 P1 C7 105.77(17) . .
C1 P1 C25 103.59(16) . .
C7 P1 S1 112.63(15) . .
C7 P1 C25 110.77(17) . .
C25 P1 S1 111.41(13) . .
C13 P2 S2 112.62(12) . .
C13 P2 C25 108.85(16) . .
C19 P2 S2 113.33(12) . .
C19 P2 C13 102.57(15) . .
C19 P2 C25 104.78(16) . .
C25 P2 S2 113.82(13) . .
C2 C1 P1 118.2(3) . .
C2 C1 C6 119.6(3) . .
C6 C1 P1 122.2(3) . .
C1 C2 H2 120.0 . .
C1 C2 C3 119.9(4) . .
C3 C2 H2 120.0 . .
C2 C3 H3 119.8 . .
C4 C3 C2 120.4(4) . .
C4 C3 H3 119.8 . .
C3 C4 H4 119.9 . .
C5 C4 C3 120.1(4) . .
C5 C4 H4 119.9 . .
C4 C5 H5 120.0 . .
C4 C5 C6 120.0(4) . .
C6 C5 H5 120.0 . .
C1 C6 C5 119.9(4) . .
C1 C6 H6 120.0 . .
C5 C6 H6 120.0 . .
C8 C7 P1 121.4(3) . .
C12 C7 P1 118.9(4) . .
C12 C7 C8 119.7(4) . .
C7 C8 H8 119.9 . .
C9 C8 C7 120.2(5) . .
C9 C8 H8 119.9 . .
C8 C9 H9 119.9 . .
C10 C9 C8 120.1(6) . .
C10 C9 H9 119.9 . .
C9 C10 H10 119.9 . .
C9 C10 C11 120.3(5) . .
C11 C10 H10 119.9 . .
C10 C11 H11 119.8 . .
C10 C11 C12 120.4(5) . .
C12 C11 H11 119.8 . .
C7 C12 C11 119.2(6) . .
C7 C12 H12 120.4 . .
C11 C12 H12 120.4 . .
C14 C13 P2 119.5(2) . .
C18 C13 P2 120.1(3) . .
C18 C13 C14 120.4(3) . .
C13 C14 H14 120.3 . .
C15 C14 C13 119.3(3) . .
C15 C14 H14 120.3 . .
C14 C15 H15 119.7 . .
C16 C15 C14 120.6(3) . .
C16 C15 H15 119.7 . .
C15 C16 H16 119.9 . .
C17 C16 C15 120.1(3) . .
C17 C16 H16 119.9 . .
C16 C17 H17 119.9 . .
C16 C17 C18 120.2(3) . .
C18 C17 H17 119.9 . .
C13 C18 C17 119.5(3) . .
C13 C18 H18 120.3 . .
C17 C18 H18 120.3 . .
C20 C19 P2 116.4(3) . .
C20 C19 C24 119.3(3) . .
C24 C19 P2 124.3(3) . .
C19 C20 H20 119.7 . .
C21 C20 C19 120.6(3) . .
C21 C20 H20 119.7 . .
C20 C21 H21 120.1 . .
C20 C21 C22 119.7(3) . .
C22 C21 H21 120.1 . .
C21 C22 H22 119.9 . .
C23 C22 C21 120.2(3) . .
C23 C22 H22 119.9 . .
C22 C23 H23 119.7 . .
C22 C23 C24 120.5(3) . .
C24 C23 H23 119.7 . .
C19 C24 C23 119.7(3) . .
C19 C24 H24 120.1 . .
C23 C24 H24 120.1 . .
S3 C25 P1 106.98(17) . .
S3 C25 P2 109.6(2) . .
S3 C25 H25 107.5 . .
P1 C25 P2 117.28(18) . .
P1 C25 H25 107.5 . .
P2 C25 H25 107.5 . .

loop_
_geom_bond_atom_site_label_1
_geom_bond_atom_site_label_2
_geom_bond_distance
_geom_bond_site_symmetry_2
Zn1 S1 2.8242(11) .
Zn1 S1 2.8241(11) 3_675
Zn1 S2 2.8844(10) .
Zn1 S3 2.2742(10) .
Zn1 S3 2.2742(10) 3_675
S1 P1 1.9643(13) .
S2 P2 1.9662(13) .
S3 C25 1.816(4) .
P1 C1 1.818(4) .
P1 C7 1.822(4) .
P1 C25 1.850(4) .
P2 C13 1.818(3) .
P2 C19 1.817(3) .
P2 C25 1.856(4) .
C1 C2 1.378(5) .
C1 C6 1.389(5) .
C2 H2 0.9300 .
C2 C3 1.390(6) .
C3 H3 0.9300 .
C3 C4 1.374(7) .
C4 H4 0.9300 .
C4 C5 1.371(7) .
C5 H5 0.9300 .
C5 C6 1.395(6) .
C6 H6 0.9300 .
C7 C8 1.396(7) .
C7 C12 1.394(6) .
C8 H8 0.9300 .
C8 C9 1.389(7) .
C9 H9 0.9300 .
C9 C10 1.373(9) .
C10 H10 0.9300 .
C10 C11 1.388(10) .
C11 H11 0.9300 .
C11 C12 1.398(8) .
C12 H12 0.9300 .
C13 C14 1.397(5) .
C13 C18 1.391(5) .
C14 H14 0.9300 .
C14 C15 1.389(5) .
C15 H15 0.9300 .
C15 C16 1.384(5) .
C16 H16 0.9300 .
C16 C17 1.383(5) .
C17 H17 0.9300 .
C17 C18 1.397(5) .
C18 H18 0.9300 .
C19 C20 1.393(5) .
C19 C24 1.393(5) .
C20 H20 0.9300 .
C20 C21 1.384(5) .
C21 H21 0.9300 .
C21 C22 1.390(5) .
C22 H22 0.9300 .
C22 C23 1.371(5) .
C23 H23 0.9300 .
C23 C24 1.395(5) .
C24 H24 0.9300 .
C25 H25 0.9800 .

loop_
_geom_torsion_atom_site_label_1
_geom_torsion_atom_site_label_2
_geom_torsion_atom_site_label_3
_geom_torsion_atom_site_label_4
_geom_torsion
Zn1 S3 C25 P1 61.69(18)
Zn1 S3 C25 P2 -66.44(17)
S1 P1 C1 C2 -10.6(4)
S1 P1 C1 C6 168.3(3)
S1 P1 C7 C8 171.5(3)
S1 P1 C7 C12 -8.8(3)
S1 P1 C25 S3 -68.38(19)
S1 P1 C25 P2 55.1(2)
S2 P2 C13 C14 -173.3(2)
S2 P2 C13 C18 6.6(3)
S2 P2 C19 C20 73.5(3)
S2 P2 C19 C24 -104.4(3)
S2 P2 C25 S3 40.1(2)
S2 P2 C25 P1 -82.1(2)
P1 C1 C2 C3 -177.7(3)
P1 C1 C6 C5 178.3(3)
P1 C7 C8 C9 179.7(4)
P1 C7 C12 C11 -178.5(3)
P2 C13 C14 C15 -178.5(3)
P2 C13 C18 C17 179.2(3)
P2 C19 C20 C21 -177.9(3)
P2 C19 C24 C23 177.3(3)
C1 P1 C7 C8 48.7(4)
C1 P1 C7 C12 -131.6(3)
C1 P1 C25 S3 52.4(2)
C1 P1 C25 P2 175.9(2)
C1 C2 C3 C4 -1.6(7)
C2 C1 C6 C5 -2.8(7)
C2 C3 C4 C5 -0.6(7)
C3 C4 C5 C6 1.1(7)
C4 C5 C6 C1 0.6(7)
C6 C1 C2 C3 3.4(6)
C7 P1 C1 C2 112.5(3)
C7 P1 C1 C6 -68.6(4)
C7 P1 C25 S3 165.41(19)
C7 P1 C25 P2 -71.1(3)
C7 C8 C9 C10 -0.3(8)
C8 C7 C12 C11 1.2(6)
C8 C9 C10 C11 -0.5(8)
C9 C10 C11 C12 1.7(8)
C10 C11 C12 C7 -2.1(7)
C12 C7 C8 C9 0.0(7)
C13 P2 C19 C20 -48.1(3)
C13 P2 C19 C24 133.9(3)
C13 P2 C25 S3 166.59(16)
C13 P2 C25 P1 44.4(2)
C13 C14 C15 C16 -0.9(5)
C14 C13 C18 C17 -0.9(5)
C14 C15 C16 C17 -0.4(5)
C15 C16 C17 C18 1.1(5)
C16 C17 C18 C13 -0.5(5)
C18 C13 C14 C15 1.6(5)
C19 P2 C13 C14 -51.1(3)
C19 P2 C13 C18 128.8(3)
C19 P2 C25 S3 -84.3(2)
C19 P2 C25 P1 153.6(2)
C19 C20 C21 C22 0.5(6)
C20 C19 C24 C23 -0.6(5)
C20 C21 C22 C23 -0.5(6)
C21 C22 C23 C24 -0.1(6)
C22 C23 C24 C19 0.6(6)
C24 C19 C20 C21 0.1(5)
C25 P1 C1 C2 -130.9(3)
C25 P1 C1 C6 48.0(4)
C25 P1 C7 C8 -62.9(4)
C25 P1 C7 C12 116.8(3)
C25 P2 C13 C14 59.5(3)
C25 P2 C13 C18 -120.6(3)
C25 P2 C19 C20 -161.8(3)
C25 P2 C19 C24 20.3(4)

loop_
_exptl_oxdiff_crystal_face_indexfrac_h
_exptl_oxdiff_crystal_face_indexfrac_k
_exptl_oxdiff_crystal_face_indexfrac_l
_exptl_oxdiff_crystal_face_x
_exptl_oxdiff_crystal_face_y
_exptl_oxdiff_crystal_face_z
-5.0000 1.0000 -4.0000 -0.8836 -0.2715 -0.0248
5.0000 -1.0000 4.0000 0.8836 0.2715 0.0248
-0.0000 1.0000 0.0000 -0.0005 -0.0317 0.0778
0.0000 -1.0000 -0.0000 0.0005 0.0317 -0.0778
-4.0000 -0.9999 5.0000 0.1838 -0.7355 -0.3898
4.0000 0.9999 -5.0000 -0.1838 0.7355 0.3898
